data_2218140
loop_
_publ_author_name
'Yousefi, Mohammad'
'Hosseini, Hossein'
'Amani, Vahid'
'Arab Chamjangali, Mansour'
'Khavasi, Hamid Reza'

_publ_section_title
;
 (<i>E</i>)-2-{<i>N</i>-Ethyl-4-[(4-nitrophenyl)diazenyl]anilino}ethyl
 acrylate
;
_journal_coeditor_code HK2424
_journal_issue 5
_journal_name_full 'Acta Crystallographica Section E'
_journal_page_first o789
_journal_paper_doi 10.1107/S1600536808003085
_journal_volume 64
_journal_year 2008
_chemical_formula_iupac 'C19 H20 N4 O4'
_chemical_formula_moiety 'C19 H20 N4 O4'
_chemical_formula_sum 'C19 H20 N4 O4'
_chemical_formula_weight 368.39
_chemical_name_systematic
;
(E)-2-{N-Ethyl-4-[(4-nitrophenyl)diazenyl]anilino}ethyl acrylate
;
_space_group_IT_number 19
_symmetry_cell_setting orthorhombic
_symmetry_space_group_name_Hall 'P 2ac 2ab'
_symmetry_space_group_name_H-M 'P 21 21 21'
_atom_sites_solution_hydrogens geom
_atom_sites_solution_primary direct
_atom_sites_solution_secondary difmap
_audit_creation_method SHELXL-97
_cell_angle_alpha 90.00
_cell_angle_beta 90.00
_cell_angle_gamma 90.00
_cell_formula_units_Z 4
_cell_length_a 8.1518(9)
_cell_length_b 10.6651(11)
_cell_length_c 20.6782(19)
_cell_measurement_reflns_used 5000
_cell_measurement_temperature 120(2)
_cell_measurement_theta_max 27.94
_cell_measurement_theta_min 1.97
_cell_volume 1797.8(3)
_computing_cell_refinement 'X-AREA (Stoe & Cie, 2005)'
_computing_data_collection 'X-AREA (Stoe & Cie, 2005)'
_computing_data_reduction 'X-RED (Stoe & Cie, 2005)'
_computing_molecular_graphics 'X-STEP32 (Stoe & Cie, 2000)'
_computing_publication_material 'SHELXL97 (Sheldrick, 2008)'
_computing_structure_refinement 'SHELXL97 (Sheldrick, 2008)'
_computing_structure_solution 'SHELXS97 (Sheldrick, 2008)'
_diffrn_ambient_temperature 120(2)
_diffrn_detector_area_resol_mean '0.15 mm'
_diffrn_measured_fraction_theta_full 0.992
_diffrn_measured_fraction_theta_max 0.992
_diffrn_measurement_device_type 'Stoe IPDSII'
_diffrn_measurement_method 'rotation method'
_diffrn_radiation_monochromator graphite
_diffrn_radiation_source 'fine-focus sealed tube'
_diffrn_radiation_type MoK\a
_diffrn_radiation_wavelength 0.71073
_diffrn_reflns_av_R_equivalents 0.0466
_diffrn_reflns_av_sigmaI/netI 0.0218
_diffrn_reflns_limit_h_max 10
_diffrn_reflns_limit_h_min -10
_diffrn_reflns_limit_k_max 14
_diffrn_reflns_limit_k_min -14
_diffrn_reflns_limit_l_max 26
_diffrn_reflns_limit_l_min -27
_diffrn_reflns_number 15596
_diffrn_reflns_theta_full 27.94
_diffrn_reflns_theta_max 27.94
_diffrn_reflns_theta_min 1.97
_diffrn_standards_number 0
_exptl_absorpt_coefficient_mu 0.098
_exptl_absorpt_correction_T_max 0.990
_exptl_absorpt_correction_T_min 0.980
_exptl_absorpt_correction_type numerical
_exptl_absorpt_process_details
;
[shape of crystal determined optically (X-SHAPE and X-RED;
Stoe & Cie, 2005)]
;
_exptl_crystal_colour orange
_exptl_crystal_density_diffrn 1.361
_exptl_crystal_density_method 'not measured'
_exptl_crystal_description plate
_exptl_crystal_F_000 776
_exptl_crystal_size_max 0.5
_exptl_crystal_size_mid 0.2
_exptl_crystal_size_min 0.06
_refine_diff_density_max 0.214
_refine_diff_density_min -0.215
_refine_ls_extinction_method none
_refine_ls_goodness_of_fit_ref 1.123
_refine_ls_hydrogen_treatment constr
_refine_ls_matrix_type full
_refine_ls_number_parameters 244
_refine_ls_number_reflns 2456
_refine_ls_number_restraints 0
_refine_ls_restrained_S_all 1.123
_refine_ls_R_factor_all 0.0329
_refine_ls_R_factor_gt 0.0308
_refine_ls_shift/su_max 0.005
_refine_ls_shift/su_mean 0.002
_refine_ls_structure_factor_coef Fsqd
_refine_ls_weighting_details 'calc w=1/[\s^2^(Fo^2^)+(0.0410P)^2^+0.3046P] where P=(Fo^2^+2Fc^2^)/3'
_refine_ls_weighting_scheme calc
_refine_ls_wR_factor_gt 0.0779
_refine_ls_wR_factor_ref 0.0791
_reflns_number_gt 2346
_reflns_number_total 2456
_reflns_threshold_expression >2sigma(I)
_cod_data_source_file hk2424.cif
_cod_data_source_block I
_cod_database_code 2218140

loop_
_symmetry_equiv_pos_as_xyz
'x, y, z'
'-x+1/2, -y, z+1/2'
'x+1/2, -y+1/2, -z'
'-x, y+1/2, -z+1/2'

loop_
_atom_site_type_symbol
_atom_site_label
_atom_site_fract_x
_atom_site_fract_y
_atom_site_fract_z
_atom_site_U_iso_or_equiv
_atom_site_adp_type
_atom_site_calc_flag
_atom_site_refinement_flags
_atom_site_occupancy
O O1 1.10305(16) 0.14200(13) 0.09457(7) 0.0364(3) Uani d . 1
O O2 1.03152(16) -0.04894(11) 0.07258(7) 0.0313(3) Uani d . 1
O O3 -0.36429(14) 0.34551(10) 0.47252(5) 0.0216(2) Uani d . 1
O O4 -0.21122(16) 0.32212(12) 0.56227(6) 0.0294(3) Uani d . 1
N N1 1.00462(17) 0.05502(13) 0.09634(7) 0.0222(3) Uani d . 1
N N2 0.40683(16) 0.13800(12) 0.22729(6) 0.0205(3) Uani d . 1
N N3 0.30983(16) 0.04473(12) 0.22891(6) 0.0192(3) Uani d . 1
N N4 -0.29651(17) 0.09198(12) 0.35372(6) 0.0190(3) Uani d . 1
C C1 0.84626(18) 0.07543(14) 0.12848(7) 0.0189(3) Uani d . 1
C C2 0.8210(2) 0.18816(14) 0.16069(8) 0.0207(3) Uani d . 1
H H2 0.9010 0.2503 0.1607 0.025 Uiso calc R 1
C C3 0.6730(2) 0.20566(14) 0.19291(8) 0.0207(3) Uani d . 1
H H3 0.6533 0.2803 0.2148 0.025 Uiso calc R 1
C C4 0.55405(18) 0.11203(14) 0.19253(7) 0.0188(3) Uani d . 1
C C5 0.5827(2) -0.00013(15) 0.15898(8) 0.0236(3) Uani d . 1
H H5 0.5026 -0.0622 0.1585 0.028 Uiso calc R 1
C C6 0.7296(2) -0.01923(14) 0.12656(8) 0.0224(3) Uani d . 1
H H6 0.7493 -0.0934 0.1042 0.027 Uiso calc R 1
C C7 0.16339(18) 0.06323(14) 0.26308(7) 0.0182(3) Uani d . 1
C C8 0.12233(19) 0.17040(14) 0.29917(7) 0.0184(3) Uani d . 1
H H8 0.1962 0.2367 0.3020 0.022 Uiso calc R 1
C C9 -0.02636(19) 0.17795(13) 0.33038(7) 0.0185(3) Uani d . 1
H H9 -0.0505 0.2492 0.3545 0.022 Uiso calc R 1
C C10 -0.14435(18) 0.07970(14) 0.32673(7) 0.0170(3) Uani d . 1
C C11 -0.0979(2) -0.03058(13) 0.29288(7) 0.0190(3) Uani d . 1
H H11 -0.1685 -0.0990 0.2917 0.023 Uiso calc R 1
C C12 0.05171(19) -0.03651(14) 0.26169(7) 0.0190(3) Uani d . 1
H H12 0.0791 -0.1089 0.2391 0.023 Uiso calc R 1
C C13 -0.4126(2) -0.01280(14) 0.35654(8) 0.0218(3) Uani d . 1
H H13A -0.4112 -0.0565 0.3154 0.026 Uiso calc R 1
H H13B -0.5223 0.0202 0.3629 0.026 Uiso calc R 1
C C14 -0.3749(2) -0.10628(16) 0.41043(9) 0.0302(4) Uani d . 1
H H14A -0.3785 -0.0642 0.4514 0.036 Uiso calc R 1
H H14B -0.2676 -0.1411 0.4039 0.036 Uiso calc R 1
H H14C -0.4549 -0.1723 0.4098 0.036 Uiso calc R 1
C C15 -0.35038(19) 0.21176(14) 0.38075(8) 0.0197(3) Uani d . 1
H H15A -0.4682 0.2195 0.3756 0.024 Uiso calc R 1
H H15B -0.2990 0.2797 0.3571 0.024 Uiso calc R 1
C C16 -0.3070(2) 0.22308(14) 0.45203(7) 0.0212(3) Uani d . 1
H H16A -0.3605 0.1575 0.4768 0.025 Uiso calc R 1
H H16B -0.1894 0.2161 0.4581 0.025 Uiso calc R 1
C C17 -0.3027(2) 0.38472(15) 0.52915(8) 0.0218(3) Uani d . 1
C C18 -0.3577(2) 0.51211(16) 0.54784(8) 0.0263(3) Uani d . 1
H H18 -0.3365 0.5385 0.5899 0.032 Uiso calc R 1
C C19 -0.4339(3) 0.58999(18) 0.50938(10) 0.0398(5) Uani d . 1
H H19A -0.4570 0.5667 0.4670 0.048 Uiso calc R 1
H H19B -0.4649 0.6687 0.5244 0.048 Uiso calc R 1

loop_
_atom_site_aniso_label
_atom_site_aniso_U_11
_atom_site_aniso_U_22
_atom_site_aniso_U_33
_atom_site_aniso_U_12
_atom_site_aniso_U_13
_atom_site_aniso_U_23
O1 0.0293(6) 0.0269(6) 0.0529(8) -0.0081(5) 0.0145(6) -0.0026(6)
O2 0.0316(6) 0.0222(5) 0.0401(7) 0.0030(5) 0.0113(6) -0.0058(5)
O3 0.0232(5) 0.0183(5) 0.0235(5) 0.0039(4) -0.0010(4) -0.0038(4)
O4 0.0289(6) 0.0331(6) 0.0261(6) 0.0055(6) -0.0039(5) -0.0022(5)
N1 0.0223(6) 0.0194(6) 0.0250(7) 0.0007(5) 0.0034(5) 0.0016(5)
N2 0.0205(6) 0.0176(6) 0.0233(6) -0.0009(5) 0.0001(5) -0.0010(5)
N3 0.0196(6) 0.0169(6) 0.0211(6) -0.0001(5) 0.0006(5) 0.0007(5)
N4 0.0204(6) 0.0143(5) 0.0224(6) 0.0011(5) 0.0014(5) -0.0009(5)
C1 0.0198(7) 0.0177(7) 0.0193(7) 0.0007(6) 0.0014(6) 0.0012(6)
C2 0.0211(7) 0.0161(6) 0.0248(7) -0.0023(6) -0.0005(6) 0.0008(6)
C3 0.0235(8) 0.0145(6) 0.0240(7) -0.0001(6) -0.0003(6) -0.0021(6)
C4 0.0187(7) 0.0179(7) 0.0198(6) 0.0003(6) -0.0006(6) 0.0005(6)
C5 0.0242(7) 0.0185(7) 0.0281(8) -0.0051(6) 0.0029(6) -0.0048(6)
C6 0.0256(8) 0.0165(7) 0.0252(7) -0.0015(6) 0.0029(6) -0.0038(6)
C7 0.0189(7) 0.0161(7) 0.0195(7) 0.0015(6) -0.0007(6) 0.0008(5)
C8 0.0208(7) 0.0138(6) 0.0206(6) -0.0004(6) -0.0007(6) 0.0005(6)
C9 0.0233(7) 0.0124(6) 0.0196(6) 0.0010(6) -0.0005(6) -0.0006(5)
C10 0.0199(7) 0.0146(6) 0.0166(6) 0.0018(5) -0.0014(5) 0.0018(5)
C11 0.0217(7) 0.0144(6) 0.0208(7) -0.0014(6) -0.0008(6) -0.0008(6)
C12 0.0232(7) 0.0129(6) 0.0210(7) 0.0025(6) -0.0001(6) -0.0019(6)
C13 0.0197(7) 0.0199(7) 0.0258(7) -0.0021(6) 0.0009(6) -0.0009(6)
C14 0.0395(9) 0.0207(7) 0.0303(8) -0.0048(7) 0.0005(8) 0.0047(7)
C15 0.0205(7) 0.0154(6) 0.0233(7) 0.0049(6) 0.0012(6) 0.0009(6)
C16 0.0247(7) 0.0167(6) 0.0221(7) 0.0042(6) 0.0005(6) -0.0005(6)
C17 0.0208(7) 0.0231(7) 0.0214(7) -0.0010(6) 0.0037(6) -0.0002(6)
C18 0.0306(8) 0.0232(7) 0.0251(7) -0.0011(7) 0.0025(7) -0.0063(6)
C19 0.0603(13) 0.0257(8) 0.0333(9) 0.0090(9) -0.0009(9) -0.0063(8)

loop_
_atom_type_symbol
_atom_type_description
_atom_type_scat_dispersion_real
_atom_type_scat_dispersion_imag
_atom_type_scat_source
C C 0.0033 0.0016 'International Tables Vol C Tables 4.2.6.8 and 6.1.1.4'
H H 0.0000 0.0000 'International Tables Vol C Tables 4.2.6.8 and 6.1.1.4'
N N 0.0061 0.0033 'International Tables Vol C Tables 4.2.6.8 and 6.1.1.4'
O O 0.0106 0.0060 'International Tables Vol C Tables 4.2.6.8 and 6.1.1.4'
Cl Cl 0.1484 0.1585 'International Tables Vol C Tables 4.2.6.8 and 6.1.1.4'

loop_
_geom_angle_atom_site_label_1
_geom_angle_atom_site_label_2
_geom_angle_atom_site_label_3
_geom_angle
C6 C1 C2 122.79(14)
C6 C1 N1 118.80(13)
C2 C1 N1 118.39(13)
C1 C2 C3 118.30(14)
C1 C2 H2 120.8
C3 C2 H2 120.8
C2 C3 C4 120.35(14)
C2 C3 H3 119.8
C4 C3 H3 119.8
C3 C4 C5 119.92(14)
C3 C4 N2 116.35(13)
C5 C4 N2 123.73(14)
C6 C5 C4 120.54(15)
C6 C5 H5 119.7
C4 C5 H5 119.7
C5 C6 C1 118.09(14)
C5 C6 H6 121.0
C1 C6 H6 121.0
C12 C7 N3 115.89(13)
C12 C7 C8 118.28(13)
N3 C7 C8 125.81(14)
C9 C8 C7 120.43(14)
C9 C8 H8 119.8
C7 C8 H8 119.8
C8 C9 C10 121.81(13)
C8 C9 H9 119.1
C10 C9 H9 119.1
N4 C10 C11 121.51(13)
N4 C10 C9 121.39(13)
C11 C10 C9 117.09(13)
C12 C11 C10 120.23(14)
C12 C11 H11 119.9
C10 C11 H11 119.9
C11 C12 C7 121.99(14)
C11 C12 H12 119.0
C7 C12 H12 119.0
N4 C13 C14 113.39(14)
N4 C13 H13A 108.9
C14 C13 H13A 108.9
N4 C13 H13B 108.9
C14 C13 H13B 108.9
H13A C13 H13B 107.7
C13 C14 H14A 109.5
C13 C14 H14B 109.5
H14A C14 H14B 109.5
C13 C14 H14C 109.5
H14A C14 H14C 109.5
H14B C14 H14C 109.5
N4 C15 C16 111.73(13)
N4 C15 H15A 109.3
C16 C15 H15A 109.3
N4 C15 H15B 109.3
C16 C15 H15B 109.3
H15A C15 H15B 107.9
O3 C16 C15 106.25(12)
O3 C16 H16A 110.5
C15 C16 H16A 110.5
O3 C16 H16B 110.5
C15 C16 H16B 110.5
H16A C16 H16B 108.7
O4 C17 O3 123.49(15)
O4 C17 C18 122.93(15)
O3 C17 C18 113.59(14)
C19 C18 C17 124.60(16)
C19 C18 H18 117.7
C17 C18 H18 117.7
C18 C19 H19A 120.0
C18 C19 H19B 120.0
H19A C19 H19B 120.0
O1 N1 O2 123.50(13)
O1 N1 C1 118.44(13)
O2 N1 C1 118.05(13)
N3 N2 C4 112.63(12)
N2 N3 C7 115.66(12)
C10 N4 C15 120.84(13)
C10 N4 C13 121.96(12)
C15 N4 C13 117.20(13)
C17 O3 C16 114.54(12)

loop_
_geom_bond_atom_site_label_1
_geom_bond_atom_site_label_2
_geom_bond_distance
C1 C6 1.388(2)
C1 C2 1.390(2)
C1 N1 1.4681(19)
C2 C3 1.391(2)
C2 H2 0.9300
C3 C4 1.392(2)
C3 H3 0.9300
C4 C5 1.402(2)
C4 N2 1.4261(19)
C5 C6 1.387(2)
C5 H5 0.9300
C6 H6 0.9300
C7 C12 1.400(2)
C7 N3 1.4012(19)
C7 C8 1.406(2)
C8 C9 1.376(2)
C8 H8 0.9300
C9 C10 1.424(2)
C9 H9 0.9300
C10 N4 1.367(2)
C10 C11 1.420(2)
C11 C12 1.381(2)
C11 H11 0.9300
C12 H12 0.9300
C13 N4 1.466(2)
C13 C14 1.527(2)
C13 H13A 0.9700
C13 H13B 0.9700
C14 H14A 0.9600
C14 H14B 0.9600
C14 H14C 0.9600
C15 N4 1.4618(18)
C15 C16 1.520(2)
C15 H15A 0.9700
C15 H15B 0.9700
C16 O3 1.4500(17)
C16 H16A 0.9700
C16 H16B 0.9700
C17 O4 1.213(2)
C17 O3 1.3412(19)
C17 C18 1.482(2)
C18 C19 1.307(3)
C18 H18 0.9300
C19 H19A 0.9300
C19 H19B 0.9300
N1 O1 1.2271(18)
N1 O2 1.2323(18)
N2 N3 1.2712(18)

loop_
_geom_hbond_atom_site_label_D
_geom_hbond_atom_site_label_H
_geom_hbond_atom_site_label_A
_geom_hbond_site_symmetry_A
_geom_hbond_distance_DH
_geom_hbond_distance_HA
_geom_hbond_distance_DA
_geom_hbond_angle_DHA
_geom_hbond_publ_flag
C15 H15A O4 3_456 0.97 2.40 3.189(2) 138.00 yes

loop_
_geom_torsion_atom_site_label_1
_geom_torsion_atom_site_label_2
_geom_torsion_atom_site_label_3
_geom_torsion_atom_site_label_4
_geom_torsion
C6 C1 C2 C3 0.8(2)
N1 C1 C2 C3 -177.92(13)
C1 C2 C3 C4 0.0(2)
C2 C3 C4 C5 -0.6(2)
C2 C3 C4 N2 179.52(14)
C3 C4 C5 C6 0.6(2)
N2 C4 C5 C6 -179.55(15)
C4 C5 C6 C1 0.1(2)
C2 C1 C6 C5 -0.8(2)
N1 C1 C6 C5 177.89(14)
C12 C7 C8 C9 -2.1(2)
N3 C7 C8 C9 179.54(14)
C7 C8 C9 C10 -0.9(2)
C8 C9 C10 N4 -174.91(14)
C8 C9 C10 C11 4.0(2)
N4 C10 C11 C12 174.82(13)
C9 C10 C11 C12 -4.1(2)
C10 C11 C12 C7 1.2(2)
N3 C7 C12 C11 -179.50(14)
C8 C7 C12 C11 2.0(2)
N4 C15 C16 O3 179.17(12)
O4 C17 C18 C19 168.5(2)
O3 C17 C18 C19 -11.8(3)
C6 C1 N1 O1 175.31(15)
C2 C1 N1 O1 -6.0(2)
C6 C1 N1 O2 -4.8(2)
C2 C1 N1 O2 173.98(15)
C3 C4 N2 N3 -174.90(13)
C5 C4 N2 N3 5.3(2)
C4 N2 N3 C7 179.20(12)
C12 C7 N3 N2 176.24(13)
C8 C7 N3 N2 -5.4(2)
C11 C10 N4 C15 -171.70(14)
C9 C10 N4 C15 7.2(2)
C11 C10 N4 C13 7.9(2)
C9 C10 N4 C13 -173.24(14)
C16 C15 N4 C10 -90.19(16)
C16 C15 N4 C13 90.21(17)
C14 C13 N4 C10 78.35(18)
C14 C13 N4 C15 -102.06(16)
O4 C17 O3 C16 -2.6(2)
C18 C17 O3 C16 177.69(13)
C15 C16 O3 C17 -164.62(13)

loop_
_cod_related_entry_id
_cod_related_entry_database
_cod_related_entry_code
1 ChemSpider 4243389
